data_4100599
_publ_section_title
;
Efficient Synthesis of Optically Active
Atropisomeric Anilides through Catalytic Asymmetric N-Arylation Reaction
;
_journal_name_full 'Journal of the American Chemical Society'
_journal_paper_doi 10.1021/ja042216x
_journal_year 2005
_chemical_absolute_configuration rm
_chemical_formula_moiety 'C24 H31 N O'
_chemical_formula_sum 'C24 H31 N O'
_chemical_formula_weight 349.50
_space_group_IT_number 20
_space_group_name_Hall 'C 2c 2'
_space_group_name_H-M_alt 'C 2 2 21'
_symmetry_cell_setting orthorhombic
_symmetry_space_group_name_Hall 'C 2c 2'
_symmetry_space_group_name_H-M 'C 2 2 21'
_cell_angle_alpha 90.00
_cell_angle_beta 90.00
_cell_angle_gamma 90.00
_cell_formula_units_Z 8
_cell_length_a 9.79300(10)
_cell_length_b 14.4260(2)
_cell_length_c 29.2750(5)
_cell_measurement_temperature 100(2)
_cell_volume 4135.79(10)
_diffrn_ambient_temperature 100(2)
_exptl_crystal_density_diffrn 1.123
_cod_original_sg_symbol_Hall 'C 2c 2 '
_cod_database_code 4100599

loop_
_symmetry_equiv_pos_as_xyz
'x, y, z'
'-x, -y, z+1/2'
'x, -y, -z'
'-x, y, -z+1/2'
'x+1/2, y+1/2, z'
'-x+1/2, -y+1/2, z+1/2'
'x+1/2, -y+1/2, -z'
'-x+1/2, y+1/2, -z+1/2'

loop_
_atom_site_label
_atom_site_type_symbol
_atom_site_fract_x
_atom_site_fract_y
_atom_site_fract_z
_atom_site_U_iso_or_equiv
_atom_site_adp_type
_atom_site_occupancy
_atom_site_symmetry_multiplicity
_atom_site_calc_flag
_atom_site_refinement_flags
_atom_site_disorder_assembly
_atom_site_disorder_group
C2 C 0.75793(19) 0.77702(12) 0.78721(6) 0.0207(4) Uani 1 1 d . . .
C3 C 0.72772(19) 0.71512(11) 0.74644(6) 0.0196(4) Uani 1 1 d . . .
H3 H 0.6309 0.7269 0.7373 0.024 Uiso 1 1 calc R . .
C4 C 0.7376(2) 0.61315(12) 0.76010(6) 0.0223(4) Uani 1 1 d . . .
H4A H 0.7100 0.5736 0.7340 0.027 Uiso 1 1 calc R . .
H4B H 0.8333 0.5979 0.7680 0.027 Uiso 1 1 calc R . .
C5 C 0.6466(2) 0.59383(12) 0.80036(6) 0.0213(4) Uani 1 1 d . . .
C6 C 0.5763(2) 0.51061(13) 0.80619(7) 0.0261(4) Uani 1 1 d . . .
H6 H 0.5856 0.4630 0.7840 0.031 Uiso 1 1 calc R . .
C7 C 0.4927(2) 0.49601(13) 0.84389(7) 0.0316(5) Uani 1 1 d . . .
H7 H 0.4466 0.4386 0.8477 0.038 Uiso 1 1 calc R . .
C8 C 0.4774(2) 0.56595(14) 0.87592(7) 0.0324(5) Uani 1 1 d . . .
H8 H 0.4203 0.5564 0.9017 0.039 Uiso 1 1 calc R . .
C9 C 0.5448(2) 0.64981(14) 0.87061(7) 0.0276(4) Uani 1 1 d . . .
H9 H 0.5330 0.6976 0.8926 0.033 Uiso 1 1 calc R . .
C10 C 0.62969(19) 0.66393(12) 0.83316(6) 0.0200(4) Uani 1 1 d . . .
C11 C 0.8168(2) 0.73972(13) 0.70562(7) 0.0273(4) Uani 1 1 d . . .
H11A H 0.9128 0.7276 0.7131 0.041 Uiso 1 1 calc R . .
H11B H 0.8052 0.8055 0.6982 0.041 Uiso 1 1 calc R . .
H11C H 0.7899 0.7019 0.6793 0.041 Uiso 1 1 calc R . .
C12 C 0.73078(18) 0.80238(12) 0.86895(6) 0.0189(4) Uani 1 1 d . . .
C13 C 0.65629(18) 0.87984(12) 0.88339(6) 0.0191(4) Uani 1 1 d . . .
C14 C 0.69946(19) 0.91867(12) 0.92501(6) 0.0217(4) Uani 1 1 d . . .
H14 H 0.6525 0.9716 0.9362 0.026 Uiso 1 1 calc R . .
C15 C 0.8070(2) 0.88366(13) 0.95057(6) 0.0228(4) Uani 1 1 d . . .
H15 H 0.8312 0.9131 0.9784 0.027 Uiso 1 1 calc R . .
C16 C 0.88005(19) 0.80631(13) 0.93625(6) 0.0209(4) Uani 1 1 d . . .
C17 C 0.83880(19) 0.76736(12) 0.89485(6) 0.0200(4) Uani 1 1 d . . .
H17 H 0.8864 0.7146 0.8838 0.024 Uiso 1 1 calc R . .
C18 C 0.5327(2) 0.92636(12) 0.85997(6) 0.0229(4) Uani 1 1 d . . .
C19 C 0.4887(3) 0.88401(16) 0.81445(8) 0.0361(5) Uani 1 1 d . . .
H19A H 0.4677 0.8182 0.8188 0.054 Uiso 1 1 calc R . .
H19B H 0.5629 0.8904 0.7922 0.054 Uiso 1 1 calc R . .
H19C H 0.4074 0.9163 0.8032 0.054 Uiso 1 1 calc R . .
C20 C 0.5683(2) 1.02839(14) 0.85067(7) 0.0307(5) Uani 1 1 d . . .
H20A H 0.4894 1.0596 0.8370 0.046 Uiso 1 1 calc R . .
H20B H 0.6460 1.0316 0.8296 0.046 Uiso 1 1 calc R . .
H20C H 0.5923 1.0590 0.8795 0.046 Uiso 1 1 calc R . .
C21 C 0.4086(2) 0.92151(17) 0.89255(8) 0.0357(5) Uani 1 1 d . . .
H21A H 0.3850 0.8565 0.8983 0.054 Uiso 1 1 calc R . .
H21B H 0.3306 0.9531 0.8785 0.054 Uiso 1 1 calc R . .
H21C H 0.4315 0.9518 0.9215 0.054 Uiso 1 1 calc R . .
C22 C 0.9984(2) 0.76289(14) 0.96301(6) 0.0266(4) Uani 1 1 d . . .
C23 C 1.1271(2) 0.76471(19) 0.93327(8) 0.0381(5) Uani 1 1 d . . .
H23A H 1.1477 0.8288 0.9246 0.057 Uiso 1 1 calc R . .
H23B H 1.1119 0.7275 0.9057 0.057 Uiso 1 1 calc R . .
H23C H 1.2041 0.7390 0.9505 0.057 Uiso 1 1 calc R . .
C24 C 1.0278(2) 0.81434(18) 1.00732(7) 0.0384(5) Uani 1 1 d . . .
H24A H 0.9457 0.8144 1.0265 0.058 Uiso 1 1 calc R . .
H24B H 1.0541 0.8784 1.0004 0.058 Uiso 1 1 calc R . .
H24C H 1.1024 0.7834 1.0236 0.058 Uiso 1 1 calc R . .
C25 C 0.9624(2) 0.66212(16) 0.97494(7) 0.0351(5) Uani 1 1 d . . .
H25A H 0.9417 0.6279 0.9469 0.053 Uiso 1 1 calc R . .
H25B H 0.8825 0.6612 0.9951 0.053 Uiso 1 1 calc R . .
H25C H 1.0399 0.6330 0.9905 0.053 Uiso 1 1 calc R . .
N1 N 0.70221(15) 0.74910(10) 0.82813(5) 0.0189(3) Uani 1 1 d . . .
O26 O 0.82393(15) 0.84871(9) 0.78427(5) 0.0291(3) Uani 1 1 d . . .

loop_
_atom_site_aniso_label
_atom_site_aniso_U_11
_atom_site_aniso_U_22
_atom_site_aniso_U_33
_atom_site_aniso_U_23
_atom_site_aniso_U_13
_atom_site_aniso_U_12
C2 0.0233(8) 0.0198(8) 0.0189(9) 0.0009(7) -0.0002(7) -0.0020(7)
C3 0.0219(9) 0.0204(7) 0.0167(8) -0.0004(7) -0.0015(7) -0.0003(7)
C4 0.0265(9) 0.0189(7) 0.0215(9) -0.0014(7) -0.0008(7) 0.0016(7)
C5 0.0242(9) 0.0189(8) 0.0208(8) -0.0009(7) -0.0041(7) -0.0015(7)
C6 0.0356(10) 0.0188(8) 0.0240(10) -0.0012(7) -0.0057(8) -0.0061(8)
C7 0.0408(11) 0.0253(9) 0.0286(10) 0.0017(8) -0.0033(10) -0.0154(9)
C8 0.0396(12) 0.0329(11) 0.0249(10) 0.0001(8) 0.0034(9) -0.0175(10)
C9 0.0352(11) 0.0267(9) 0.0208(9) -0.0031(7) 0.0025(8) -0.0112(8)
C10 0.0236(8) 0.0180(8) 0.0183(8) 0.0014(7) -0.0040(7) -0.0050(7)
C11 0.0334(10) 0.0276(9) 0.0209(9) -0.0020(7) 0.0030(8) -0.0017(8)
C12 0.0219(8) 0.0185(7) 0.0164(8) -0.0013(6) 0.0002(7) -0.0061(7)
C13 0.0205(8) 0.0187(8) 0.0180(8) 0.0020(6) 0.0014(7) -0.0057(7)
C14 0.0253(9) 0.0210(8) 0.0188(9) -0.0027(6) 0.0019(7) -0.0026(7)
C15 0.0255(9) 0.0261(9) 0.0169(8) -0.0042(7) 0.0002(7) -0.0073(8)
C16 0.0198(8) 0.0261(9) 0.0167(8) -0.0013(7) 0.0020(7) -0.0047(7)
C17 0.0212(8) 0.0209(8) 0.0180(8) -0.0013(6) -0.0008(7) -0.0032(7)
C18 0.0243(9) 0.0222(8) 0.0223(9) 0.0001(7) -0.0008(7) 0.0007(8)
C19 0.0388(12) 0.0376(11) 0.0318(11) -0.0082(9) -0.0158(9) 0.0118(10)
C20 0.0363(11) 0.0250(9) 0.0309(11) 0.0039(8) -0.0002(9) 0.0007(8)
C21 0.0241(10) 0.0466(13) 0.0364(12) 0.0089(10) 0.0042(9) 0.0002(9)
C22 0.0221(9) 0.0386(10) 0.0192(9) -0.0033(8) -0.0022(7) 0.0002(9)
C23 0.0237(9) 0.0599(15) 0.0307(11) -0.0047(10) 0.0007(8) 0.0010(10)
C24 0.0307(10) 0.0577(14) 0.0268(11) -0.0105(10) -0.0090(9) 0.0043(10)
C25 0.0349(11) 0.0402(12) 0.0303(11) 0.0068(9) -0.0053(9) 0.0046(9)
N1 0.0244(7) 0.0178(7) 0.0146(7) -0.0016(5) 0.0000(6) -0.0053(6)
O26 0.0394(8) 0.0248(6) 0.0232(7) -0.0012(5) 0.0041(6) -0.0132(6)

loop_
_geom_bond_atom_site_label_1
_geom_bond_atom_site_label_2
_geom_bond_distance
_geom_bond_site_symmetry_2
_geom_bond_publ_flag
C2 O26 1.223(2) . ?
C2 N1 1.377(2) . ?
C2 C3 1.520(2) . ?
C3 C11 1.522(3) . ?
C3 C4 1.527(2) . ?
C3 H3 1.0000 . ?
C4 C5 1.504(3) . ?
C4 H4A 0.9900 . ?
C4 H4B 0.9900 . ?
C5 C6 1.395(2) . ?
C5 C10 1.404(2) . ?
C6 C7 1.390(3) . ?
C6 H6 0.9500 . ?
C7 C8 1.386(3) . ?
C7 H7 0.9500 . ?
C8 C9 1.387(3) . ?
C8 H8 0.9500 . ?
C9 C10 1.391(3) . ?
C9 H9 0.9500 . ?
C10 N1 1.427(2) . ?
C11 H11A 0.9800 . ?
C11 H11B 0.9800 . ?
C11 H11C 0.9800 . ?
C12 C17 1.396(3) . ?
C12 C13 1.400(2) . ?
C12 N1 1.448(2) . ?
C13 C14 1.406(2) . ?
C13 C18 1.545(3) . ?
C14 C15 1.387(3) . ?
C14 H14 0.9500 . ?
C15 C16 1.390(3) . ?
C15 H15 0.9500 . ?
C16 C17 1.396(2) . ?
C16 C22 1.533(3) . ?
C17 H17 0.9500 . ?
C18 C19 1.528(3) . ?
C18 C20 1.537(3) . ?
C18 C21 1.546(3) . ?
C19 H19A 0.9800 . ?
C19 H19B 0.9800 . ?
C19 H19C 0.9800 . ?
C20 H20A 0.9800 . ?
C20 H20B 0.9800 . ?
C20 H20C 0.9800 . ?
C21 H21A 0.9800 . ?
C21 H21B 0.9800 . ?
C21 H21C 0.9800 . ?
C22 C24 1.522(3) . ?
C22 C23 1.532(3) . ?
C22 C25 1.536(3) . ?
C23 H23A 0.9800 . ?
C23 H23B 0.9800 . ?
C23 H23C 0.9800 . ?
C24 H24A 0.9800 . ?
C24 H24B 0.9800 . ?
C24 H24C 0.9800 . ?
C25 H25A 0.9800 . ?
C25 H25B 0.9800 . ?
C25 H25C 0.9800 . ?

loop_
_cod_related_entry_id
_cod_related_entry_database
_cod_related_entry_code
1 ChemSpider 30659944
